data_1542893
loop_
_publ_author_name
'Vicente, Ana I.'
'Joseph, Abhinav'
'Ferreira, Liliana P.'
'de Deus Carvalho, Maria'
'Rodrigues, V\'itor H. N.'
'Duttine, Mathieu'
'Diogo, Herm\'inio P.'
'Minas da Piedade, Manuel E.'
'Calhorda, Maria Jos\'e'
'Martinho, Paulo N.'

_publ_section_title
;
 Dynamic spin interchange in a tridentate Fe(iii) Schiff-base compound
;
_journal_issue 7
_journal_name_full 'Chem. Sci.'
_journal_page_first 4251
_journal_paper_doi 10.1039/C5SC04577K
_journal_volume 7
_journal_year 2016
_chemical_formula_sum 'C22 H28 Br2 Cl Fe N4 O6'
_chemical_formula_weight 695.60
_space_group_crystal_system orthorhombic
_space_group_IT_number 60
_space_group_name_Hall '-P 2n 2ab'
_space_group_name_H-M_alt 'P b c n'
_symmetry_space_group_name_Hall '-P 2n 2ab'
_symmetry_space_group_name_H-M 'P b c n'
_atom_sites_solution_hydrogens geom
_audit_creation_method SHELXL-2014/7
_audit_update_record
;
2015-11-03 deposited with the CCDC.
2016-03-17 downloaded from the CCDC.
;
_cell_angle_alpha 90
_cell_angle_beta 90
_cell_angle_gamma 90
_cell_formula_units_Z 4
_cell_length_a 11.931(3)
_cell_length_b 12.170(3)
_cell_length_c 19.166(5)
_cell_measurement_reflns_used 6231
_cell_measurement_temperature 297(2)
_cell_measurement_theta_max 18.9033
_cell_measurement_theta_min 2.3905
_cell_volume 2782.9(12)
_computing_cell_refinement 'SAINT (Bruker, 2003)'
_computing_data_collection 'APEX-II software (Bruker-Nonius, 2004)'
_computing_data_reduction 'SAINT (Bruker, 2003)'
_computing_publication_material 'SHELXL-2014/7 (Sheldrick, 2014)'
_computing_structure_refinement 'SHELXL-2014/7 (Sheldrick, 2014)'
_computing_structure_solution 'SHELXS-97 (Sheldrick, 2008)'
_diffrn_ambient_temperature 297(2)
_diffrn_measured_fraction_theta_full 1.000
_diffrn_measured_fraction_theta_max 1.000
_diffrn_measurement_device_type 'Bruker APEX-II diffractometer'
_diffrn_measurement_method '\f and \w scans'
_diffrn_radiation_monochromator graphite
_diffrn_radiation_source 'fine-focus sealed tube'
_diffrn_radiation_type MoK\a
_diffrn_radiation_wavelength 0.71073
_diffrn_reflns_av_R_equivalents 0.0404
_diffrn_reflns_av_unetI/netI 0.0357
_diffrn_reflns_Laue_measured_fraction_full 1.000
_diffrn_reflns_Laue_measured_fraction_max 1.000
_diffrn_reflns_limit_h_max 14
_diffrn_reflns_limit_h_min -14
_diffrn_reflns_limit_k_max 14
_diffrn_reflns_limit_k_min -14
_diffrn_reflns_limit_l_max 22
_diffrn_reflns_limit_l_min -22
_diffrn_reflns_number 29032
_diffrn_reflns_point_group_measured_fraction_full 1.000
_diffrn_reflns_point_group_measured_fraction_max 1.000
_diffrn_reflns_theta_full 24.997
_diffrn_reflns_theta_max 24.997
_diffrn_reflns_theta_min 2.125
_exptl_absorpt_coefficient_mu 3.552
_exptl_absorpt_correction_T_max 1.000000
_exptl_absorpt_correction_T_min 0.549286
_exptl_absorpt_correction_type multi-scan
_exptl_absorpt_process_details 'SADABS (Sheldrick, 2003)'
_exptl_crystal_colour 'dark brown'
_exptl_crystal_density_diffrn 1.660
_exptl_crystal_description block
_exptl_crystal_F_000 1396
_exptl_crystal_size_max .12
_exptl_crystal_size_mid .09
_exptl_crystal_size_min .07
_refine_diff_density_max 1.772
_refine_diff_density_min -2.296
_refine_diff_density_rms 0.148
_refine_ls_extinction_method none
_refine_ls_goodness_of_fit_ref 1.098
_refine_ls_hydrogen_treatment constr
_refine_ls_matrix_type full
_refine_ls_number_parameters 150
_refine_ls_number_reflns 2454
_refine_ls_number_restraints 8
_refine_ls_restrained_S_all 5.099
_refine_ls_R_factor_all 0.1583
_refine_ls_R_factor_gt 0.1001
_refine_ls_shift/su_max 0.000
_refine_ls_shift/su_mean 0.000
_refine_ls_structure_factor_coef Fsqd
_refine_ls_weighting_details 'w=1/[\s^2^(Fo^2^)+(0.1802P)^2^+13.7557P] where P=(Fo^2^+2Fc^2^)/3'
_refine_ls_weighting_scheme calc
_refine_ls_wR_factor_gt 0.2984
_refine_ls_wR_factor_ref 0.3515
_reflns_Friedel_coverage 0.000
_reflns_number_gt 1347
_reflns_number_total 2454
_reflns_threshold_expression 'I > 2\s(I)'
_cod_data_source_file c5sc04577k3.cif
_cod_data_source_block lili4
_cod_depositor_comments 'Adding full bibliography for 1542892--1542893.cif.'
_cod_original_cell_volume 2782.9(11)
_cod_database_code 1542893
_shelx_shelxl_version_number 2014/7
_shelx_space_group_comment
;
The symmetry employed for this shelxl refinement is uniquely defined
by the following loop, which should always be used as a source of
symmetry information in preference to the above space-group names.
They are only intended as comments.
;

loop_
_space_group_symop_operation_xyz
'x, y, z'
'-x+1/2, -y+1/2, z+1/2'
'x+1/2, -y+1/2, -z'
'-x, y, -z+1/2'
'-x, -y, -z'
'x-1/2, y-1/2, -z-1/2'
'-x-1/2, y-1/2, z'
'x, -y, z-1/2'

loop_
_atom_site_label
_atom_site_type_symbol
_atom_site_fract_x
_atom_site_fract_y
_atom_site_fract_z
_atom_site_U_iso_or_equiv
_atom_site_adp_type
_atom_site_occupancy
_atom_site_site_symmetry_order
_atom_site_calc_flag
_atom_site_refinement_flags_posn
_atom_site_refinement_flags_adp
_atom_site_refinement_flags_occupancy
Fe1 Fe 0.5000 0.95814(17) 0.2500 0.0531(7) Uani 1 2 d S T P
C1 C 0.5611(14) 1.1651(12) 0.0635(7) 0.108(5) Uani 1 1 d . . .
H1A H 0.5649 1.2326 0.0893 0.162 Uiso 1 1 calc R U .
H1B H 0.5105 1.1737 0.0249 0.162 Uiso 1 1 calc R U .
H1C H 0.6344 1.1468 0.0462 0.162 Uiso 1 1 calc R U .
C2 C 0.5201(12) 1.0752(11) 0.1101(6) 0.080(4) Uani 1 1 d . . .
H2A H 0.5414 1.0051 0.0900 0.095 Uiso 1 1 calc R U .
H2B H 0.4389 1.0778 0.1116 0.095 Uiso 1 1 calc R U .
N1 N 0.5640(7) 1.0804(8) 0.1835(4) 0.064(2) Uani 1 1 d . . .
H1 H 0.5431 1.1520 0.2030 0.077 Uiso 1 1 calc R U .
C3 C 0.6866(9) 1.0718(11) 0.1859(6) 0.075(3) Uani 1 1 d . . .
H3A H 0.7206 1.1379 0.1673 0.090 Uiso 1 1 calc R U .
H3B H 0.7116 1.0096 0.1582 0.090 Uiso 1 1 calc R U .
C4 C 0.7194(9) 1.0563(10) 0.2616(6) 0.072(3) Uani 1 1 d . . .
H4A H 0.7989 1.0405 0.2651 0.086 Uiso 1 1 calc R U .
H4B H 0.7039 1.1227 0.2879 0.086 Uiso 1 1 calc R U .
N2 N 0.6554(7) 0.9663(7) 0.2890(4) 0.056(2) Uani 1 1 d . . .
C5 C 0.6962(8) 0.8957(9) 0.3313(5) 0.056(3) Uani 1 1 d . . .
H5 H 0.7712 0.9039 0.3433 0.068 Uiso 1 1 calc R U .
C6 C 0.6388(8) 0.8067(9) 0.3614(5) 0.059(3) Uani 1 1 d . . .
C7 C 0.5232(10) 0.7866(10) 0.3522(6) 0.068(3) Uani 1 1 d . . .
O1 O 0.4564(6) 0.8533(6) 0.3158(4) 0.071(2) Uani 1 1 d . . .
C8 C 0.4726(12) 0.6945(12) 0.3841(7) 0.089(4) Uani 1 1 d . . .
H8 H 0.3962 0.6819 0.3786 0.107 Uiso 1 1 calc R U .
C9 C 0.5365(14) 0.6239(12) 0.4231(7) 0.095(4) Uani 1 1 d . . .
H9 H 0.5044 0.5604 0.4413 0.114 Uiso 1 1 calc R U .
C10 C 0.6485(13) 0.6465(10) 0.4357(6) 0.084(4) Uani 1 1 d . . .
Br1 Br 0.73251(18) 0.55216(16) 0.49453(9) 0.1239(9) Uani 1 1 d . . .
C11 C 0.6989(11) 0.7336(11) 0.4051(6) 0.075(3) Uani 1 1 d . . .
H11 H 0.7749 0.7457 0.4129 0.090 Uiso 1 1 calc R U .
Cl1 Cl 0.5000 1.3621(5) 0.2500 0.1108(18) Uiso 1 2 d DS . P
O2 O 0.5869(5) 1.2968(8) 0.2720(6) 0.166 Uiso 1 1 d D U .
O3 O 0.4695(10) 1.4331(9) 0.3004(6) 0.166 Uiso 1 1 d D U .

loop_
_atom_site_aniso_label
_atom_site_aniso_U_11
_atom_site_aniso_U_22
_atom_site_aniso_U_33
_atom_site_aniso_U_23
_atom_site_aniso_U_13
_atom_site_aniso_U_12
Fe1 0.0438(11) 0.0716(14) 0.0440(11) 0.000 -0.0005(9) 0.000
C1 0.118(12) 0.125(12) 0.081(9) 0.040(9) 0.014(8) -0.016(10)
C2 0.098(10) 0.092(8) 0.048(6) 0.017(6) -0.006(6) -0.015(7)
N1 0.065(6) 0.069(5) 0.057(5) 0.008(4) 0.010(4) -0.006(4)
C3 0.062(7) 0.101(9) 0.062(7) 0.002(6) 0.020(6) -0.012(6)
C4 0.044(6) 0.085(8) 0.085(9) 0.002(6) 0.002(5) -0.015(5)
N2 0.046(4) 0.062(5) 0.059(5) -0.009(4) 0.010(4) -0.003(4)
C5 0.043(5) 0.071(7) 0.055(6) -0.003(5) -0.001(5) 0.006(5)
C6 0.057(7) 0.070(7) 0.051(6) -0.013(5) 0.004(5) 0.006(5)
C7 0.070(8) 0.076(7) 0.058(7) -0.015(6) 0.001(6) -0.009(6)
O1 0.065(4) 0.083(5) 0.066(5) 0.013(4) 0.004(4) -0.015(4)
C8 0.097(10) 0.108(10) 0.062(7) 0.017(7) -0.011(7) -0.030(8)
C9 0.115(13) 0.088(10) 0.082(10) 0.008(8) 0.005(9) -0.014(9)
C10 0.108(11) 0.076(8) 0.068(8) 0.014(6) 0.020(7) 0.019(8)
Br1 0.1423(17) 0.1271(16) 0.1022(14) 0.0434(10) 0.0260(10) 0.0477(11)
C11 0.082(8) 0.088(8) 0.055(7) -0.003(6) 0.020(6) 0.018(7)

loop_
_atom_type_symbol
_atom_type_description
_atom_type_scat_dispersion_real
_atom_type_scat_dispersion_imag
_atom_type_scat_source
C C 0.0033 0.0016 'International Tables Vol C Tables 4.2.6.8 and 6.1.1.4'
H H 0.0000 0.0000 'International Tables Vol C Tables 4.2.6.8 and 6.1.1.4'
N N 0.0061 0.0033 'International Tables Vol C Tables 4.2.6.8 and 6.1.1.4'
O O 0.0106 0.0060 'International Tables Vol C Tables 4.2.6.8 and 6.1.1.4'
Cl Cl 0.1484 0.1585 'International Tables Vol C Tables 4.2.6.8 and 6.1.1.4'
Br Br -0.2901 2.4595 'International Tables Vol C Tables 4.2.6.8 and 6.1.1.4'
Fe Fe 0.3463 0.8444 'International Tables Vol C Tables 4.2.6.8 and 6.1.1.4'

loop_
_geom_angle_atom_site_label_1
_geom_angle_atom_site_label_2
_geom_angle_atom_site_label_3
_geom_angle
_geom_angle_site_symmetry_1
_geom_angle_site_symmetry_3
O1 Fe1 O1 93.8(5) 4_655 .
O1 Fe1 N2 91.6(3) 4_655 .
O1 Fe1 N2 92.3(3) . .
O1 Fe1 N2 92.3(3) 4_655 4_655
O1 Fe1 N2 91.6(3) . 4_655
N2 Fe1 N2 174.3(5) . 4_655
O1 Fe1 N1 173.6(3) 4_655 4_655
O1 Fe1 N1 88.5(4) . 4_655
N2 Fe1 N1 94.3(3) . 4_655
N2 Fe1 N1 81.7(3) 4_655 4_655
O1 Fe1 N1 88.5(4) 4_655 .
O1 Fe1 N1 173.6(3) . .
N2 Fe1 N1 81.7(3) . .
N2 Fe1 N1 94.3(3) 4_655 .
N1 Fe1 N1 89.9(5) 4_655 .
C2 C1 H1A 109.5 . .
C2 C1 H1B 109.5 . .
H1A C1 H1B 109.5 . .
C2 C1 H1C 109.5 . .
H1A C1 H1C 109.5 . .
H1B C1 H1C 109.5 . .
C1 C2 N1 114.5(11) . .
C1 C2 H2A 108.6 . .
N1 C2 H2A 108.6 . .
C1 C2 H2B 108.6 . .
N1 C2 H2B 108.6 . .
H2A C2 H2B 107.6 . .
C3 N1 C2 111.9(9) . .
C3 N1 Fe1 107.0(7) . .
C2 N1 Fe1 114.2(7) . .
C3 N1 H1 107.8 . .
C2 N1 H1 107.8 . .
Fe1 N1 H1 107.8 . .
N1 C3 C4 107.2(8) . .
N1 C3 H3A 110.3 . .
C4 C3 H3A 110.3 . .
N1 C3 H3B 110.3 . .
C4 C3 H3B 110.3 . .
H3A C3 H3B 108.5 . .
N2 C4 C3 107.9(9) . .
N2 C4 H4A 110.1 . .
C3 C4 H4A 110.1 . .
N2 C4 H4B 110.1 . .
C3 C4 H4B 110.1 . .
H4A C4 H4B 108.4 . .
C5 N2 C4 122.9(9) . .
C5 N2 Fe1 123.8(7) . .
C4 N2 Fe1 113.2(7) . .
N2 C5 C6 126.5(10) . .
N2 C5 H5 116.8 . .
C6 C5 H5 116.8 . .
C5 C6 C7 123.8(11) . .
C5 C6 C11 118.7(10) . .
C7 C6 C11 117.4(11) . .
O1 C7 C6 123.0(11) . .
O1 C7 C8 116.9(11) . .
C6 C7 C8 120.1(12) . .
C7 O1 Fe1 127.0(7) . .
C9 C8 C7 119.7(13) . .
C9 C8 H8 120.2 . .
C7 C8 H8 120.2 . .
C8 C9 C10 120.5(14) . .
C8 C9 H9 119.7 . .
C10 C9 H9 119.7 . .
C11 C10 C9 120.5(13) . .
C11 C10 Br1 119.9(12) . .
C9 C10 Br1 119.6(11) . .
C10 C11 C6 121.6(12) . .
C10 C11 H11 119.2 . .
C6 C11 H11 119.2 . .
O3 Cl1 O3 100.1(13) . 4_655
O3 Cl1 O2 112.9(5) . 4_655
O3 Cl1 O2 110.8(5) 4_655 4_655
O3 Cl1 O2 110.8(5) . .
O3 Cl1 O2 112.9(5) 4_655 .
O2 Cl1 O2 109.2(8) 4_655 .

loop_
_geom_bond_atom_site_label_1
_geom_bond_atom_site_label_2
_geom_bond_distance
_geom_bond_site_symmetry_2
Fe1 O1 1.868(7) 4_655
Fe1 O1 1.868(7) .
Fe1 N2 2.002(8) .
Fe1 N2 2.002(8) 4_655
Fe1 N1 2.103(8) 4_655
Fe1 N1 2.103(8) .
C1 C2 1.496(16) .
C1 H1A 0.9600 .
C1 H1B 0.9600 .
C1 H1C 0.9600 .
C2 N1 1.502(14) .
C2 H2A 0.9700 .
C2 H2B 0.9700 .
N1 C3 1.467(14) .
N1 H1 0.9800 .
C3 C4 1.516(16) .
C3 H3A 0.9700 .
C3 H3B 0.9700 .
C4 N2 1.435(13) .
C4 H4A 0.9700 .
C4 H4B 0.9700 .
N2 C5 1.277(13) .
C5 C6 1.405(15) .
C5 H5 0.9300 .
C6 C7 1.412(15) .
C6 C11 1.417(16) .
C7 O1 1.334(14) .
C7 C8 1.413(17) .
C8 C9 1.372(19) .
C8 H8 0.9300 .
C9 C10 1.39(2) .
C9 H9 0.9300 .
C10 C11 1.353(17) .
C10 Br1 1.895(13) .
C11 H11 0.9300 .
Cl1 O3 1.345(7) .
Cl1 O3 1.345(7) 4_655
Cl1 O2 1.373(6) 4_655
Cl1 O2 1.373(6) .

loop_
_geom_hbond_atom_site_label_D
_geom_hbond_atom_site_label_H
_geom_hbond_atom_site_label_A
_geom_hbond_distance_DH
_geom_hbond_distance_HA
_geom_hbond_distance_DA
_geom_hbond_angle_DHA
_geom_hbond_site_symmetry_A
C1 H1C Br1 0.96 3.06 3.847(17) 140.1 2_664
C2 H2A O1 0.97 2.58 3.063(15) 110.7 4_655
C2 H2B N2 0.97 2.59 3.142(14) 115.9 4_655
N1 H1 Cl1 0.98 2.76 3.736(11) 174.6 .
N1 H1 O2 0.98 2.26 3.144(14) 148.8 .
N1 H1 O2 0.98 2.40 3.302(14) 153.5 4_655
C4 H4B O2 0.97 2.56 3.333(16) 137.2 .
C5 H5 O2 0.93 2.54 3.073(12) 117.0 7_755

loop_
_geom_torsion_atom_site_label_1
_geom_torsion_atom_site_label_2
_geom_torsion_atom_site_label_3
_geom_torsion_atom_site_label_4
_geom_torsion
_geom_torsion_site_symmetry_1
C1 C2 N1 C3 -61.0(15) .
C1 C2 N1 Fe1 177.2(9) .
C2 N1 C3 C4 -169.5(10) .
Fe1 N1 C3 C4 -43.6(11) .
N1 C3 C4 N2 52.3(12) .
C3 C4 N2 C5 141.1(10) .
C3 C4 N2 Fe1 -35.4(11) .
C4 N2 C5 C6 178.8(10) .
Fe1 N2 C5 C6 -5.1(14) .
N2 C5 C6 C7 -4.1(17) .
N2 C5 C6 C11 177.4(10) .
C5 C6 C7 O1 -2.7(16) .
C11 C6 C7 O1 175.8(10) .
C5 C6 C7 C8 179.5(11) .
C11 C6 C7 C8 -2.0(16) .
C6 C7 O1 Fe1 19.2(15) .
C8 C7 O1 Fe1 -163.0(9) .
O1 Fe1 O1 C7 70.2(8) 4_655
N2 Fe1 O1 C7 -21.6(9) .
N2 Fe1 O1 C7 162.6(9) 4_655
N1 Fe1 O1 C7 -115.8(9) 4_655
O1 C7 C8 C9 -178.9(11) .
C6 C7 C8 C9 -1.0(19) .
C7 C8 C9 C10 5(2) .
C8 C9 C10 C11 -5(2) .
C8 C9 C10 Br1 176.2(11) .
C9 C10 C11 C6 2.3(19) .
Br1 C10 C11 C6 -179.3(8) .
C5 C6 C11 C10 179.9(10) .
C7 C6 C11 C10 1.3(16) .
